data_4129314
loop_
_publ_author_name
'Harada, Jun'
'Ohtani, Masaki'
'Takahashi, Yukihiro'
'Inabe, Tamotsu'

_publ_section_title
;
 Molecular motion, dielectric response, and phase transition of
 charge-transfer crystals: acquired dynamic and dielectric properties of
 polar molecules in crystals.
;
_journal_issue 13
_journal_name_full 'Journal of the American Chemical Society'
_journal_page_first 4477
_journal_page_last 4486
_journal_paper_doi 10.1021/jacs.5b00412
_journal_volume 137
_journal_year 2015
_chemical_formula_moiety 'Br4 C8 O3, C20 H12'
_chemical_formula_sum 'C28 H12 Br4 O3'
_chemical_formula_weight 716.02
_space_group_crystal_system triclinic
_space_group_IT_number 2
_space_group_name_Hall '-P 1'
_space_group_name_H-M_alt 'P -1'
_atom_sites_solution_hydrogens geom
_atom_sites_solution_primary direct
_audit_creation_date 2014-12-18
_audit_creation_method
;
Olex2 1.2
(compiled 2014.11.28 svn.r3106 for OlexSys, GUI svn.r4959)
;
_cell_angle_alpha 66.7020(10)
_cell_angle_beta 84.4390(10)
_cell_angle_gamma 73.0640(10)
_cell_formula_units_Z 1
_cell_length_a 7.7233(3)
_cell_length_b 9.1834(3)
_cell_length_c 9.1909(3)
_cell_measurement_reflns_used 7107
_cell_measurement_temperature 300
_cell_measurement_theta_max 27.418
_cell_measurement_theta_min 2.413
_cell_volume 572.63(3)
_computing_cell_refinement 'SAINT v8.34A (Bruker, 2013)'
_computing_data_collection 'Bruker APEX2 2014.1-1 (Bruker, 2014)'
_computing_data_reduction 'SAINT v8.34A (Bruker, 2013)'
_computing_molecular_graphics 'Olex2 (Dolomanov et al., 2009)'
_computing_publication_material 'Olex2 (Dolomanov et al., 2009)'
_computing_structure_refinement 'ShelXL (Sheldrick, 2008)'
_computing_structure_solution 'ShelXT (Sheldrick, 2008)'
_diffrn_ambient_temperature 300
_diffrn_detector_area_resol_mean 8.3333
_diffrn_measured_fraction_theta_full 0.992
_diffrn_measured_fraction_theta_max 0.991
_diffrn_measurement_device_type 'Bruker APEX-II CCD'
_diffrn_measurement_method '\f and \w scans'
_diffrn_radiation_type MoK\a
_diffrn_radiation_wavelength 0.71073
_diffrn_reflns_av_R_equivalents 0.0287
_diffrn_reflns_av_unetI/netI 0.0231
_diffrn_reflns_Laue_measured_fraction_full 0.992
_diffrn_reflns_Laue_measured_fraction_max 0.991
_diffrn_reflns_limit_h_max 9
_diffrn_reflns_limit_h_min -9
_diffrn_reflns_limit_k_max 11
_diffrn_reflns_limit_k_min -11
_diffrn_reflns_limit_l_max 11
_diffrn_reflns_limit_l_min -11
_diffrn_reflns_number 11086
_diffrn_reflns_point_group_measured_fraction_full 0.992
_diffrn_reflns_point_group_measured_fraction_max 0.991
_diffrn_reflns_theta_full 25.242
_diffrn_reflns_theta_max 27.470
_diffrn_reflns_theta_min 2.413
_diffrn_source 'rotating-anode X-ray tube'
_diffrn_standards_number 0
_exptl_absorpt_coefficient_mu 7.060
_exptl_absorpt_correction_T_max 0.2200
_exptl_absorpt_correction_T_min 0.0692
_exptl_absorpt_correction_type multi-scan
_exptl_absorpt_process_details
'SADABS-2014/4 (Bruker,2014/4) was used for absorption correction. wR2(int) was 0.1078 before and 0.0423 after correction. The Ratio of minimum to maximum transmission is 0.3145. The \l/2 correction factor is Not present.'
_exptl_crystal_colour red
_exptl_crystal_colour_primary red
_exptl_crystal_density_diffrn 2.076
_exptl_crystal_description block
_exptl_crystal_F_000 344
_exptl_crystal_size_max 0.5
_exptl_crystal_size_mid 0.2
_exptl_crystal_size_min 0.18
_refine_diff_density_max 0.922
_refine_diff_density_min -1.063
_refine_diff_density_rms 0.107
_refine_ls_extinction_coef 0.034(5)
_refine_ls_extinction_expression Fc^*^=kFc[1+0.001xFc^2^\l^3^/sin(2\q)]^-1/4^
_refine_ls_extinction_method SHELXL
_refine_ls_goodness_of_fit_ref 1.090
_refine_ls_hydrogen_treatment constr
_refine_ls_matrix_type full
_refine_ls_number_parameters 188
_refine_ls_number_reflns 2586
_refine_ls_number_restraints 123
_refine_ls_restrained_S_all 1.095
_refine_ls_R_factor_all 0.0539
_refine_ls_R_factor_gt 0.0494
_refine_ls_shift/su_max 0.000
_refine_ls_shift/su_mean 0.000
_refine_ls_structure_factor_coef Fsqd
_refine_ls_weighting_details 'w=1/[\s^2^(Fo^2^)+(0.0780P)^2^+1.0381P] where P=(Fo^2^+2Fc^2^)/3'
_refine_ls_weighting_scheme calc
_refine_ls_wR_factor_gt 0.1518
_refine_ls_wR_factor_ref 0.1558
_reflns_Friedel_coverage 0.000
_reflns_number_gt 2303
_reflns_number_total 2586
_reflns_threshold_expression 'I > 2\s(I)'
_cod_data_source_file ja5b00412_si_002.cif
_cod_data_source_block perylene_TBPA_300K
_cod_database_code 4129314
_shelxl_version_number 2014/6
_shelx_space_group_comment
;
The symmetry employed for this shelxl refinement is uniquely defined
by the following loop, which should always be used as a source of
symmetry information in preference to the above space-group names.
They are only intended as comments.
;
_shelx_estimated_absorpt_t_max 0.363
_shelx_estimated_absorpt_t_min 0.126
_olex2_refinement_description
;
1. Fixed Uiso
 At 1.2 times of:
  All C(H) groups
2. Rigid body (RIGU) restrains
 O3, O1, O2, Br1, Br2, Br3, Br4, C1, C2, C3, C4, C5, C6, C7, C8
 with sigma for 1-2 distances of 0.004 and sigma for 1-3 distances of 0.004
3. Others
 Fixed Sof: O3(0.5) O1(0.5) O2(0.5) Br1(0.5) Br2(0.5) Br3(0.5) Br4(0.5)
 C1(0.5) C2(0.5) C3(0.5) C4(0.5) C5(0.5) C6(0.5) C7(0.5) C8(0.5)
4.a Free rotating group:
 O3(O1,O2,Br1,Br2,Br3,Br4,C1,C2,C3,C4,C5,C6,C7,C8)
4.b Aromatic/amide H refined with riding coordinates:
 C9(H9), C10(H10), C11(H11), C12(H12), C13(H13), C14(H14)
;
_olex2_submission_special_instructions 'No special instructions were received'

loop_
_space_group_symop_operation_xyz
'x, y, z'
'-x, -y, -z'

loop_
_atom_site_label
_atom_site_type_symbol
_atom_site_fract_x
_atom_site_fract_y
_atom_site_fract_z
_atom_site_U_iso_or_equiv
_atom_site_adp_type
_atom_site_occupancy
_atom_site_site_symmetry_order
_atom_site_calc_flag
_atom_site_refinement_flags_posn
_atom_site_refinement_flags_adp
_atom_site_refinement_flags_occupancy
_atom_site_disorder_assembly
_atom_site_disorder_group
O3 O 0.4059(4) 0.86883(12) 0.5059(2) 0.079(2) Uani 0.5 1 d . U P A -1
O1 O 0.5490(4) 0.72888(15) 0.74287(19) 0.069(2) Uani 0.5 1 d G U P A -1
O2 O 0.2773(4) 0.93774(11) 0.2719(2) 0.056(2) Uani 0.5 1 d G U P A -1
Br1 Br 0.3274(3) 0.64840(13) 0.14454(14) 0.0925(11) Uani 0.5 1 d G U P A -1
Br2 Br 0.48776(14) 0.24370(12) 0.32749(10) 0.0621(4) Uani 0.5 1 d G U P A -1
Br3 Br 0.68665(12) 0.09008(10) 0.67521(10) 0.0643(4) Uani 0.5 1 d G U P A -1
Br4 Br 0.6878(2) 0.33321(14) 0.85876(11) 0.0606(5) Uani 0.5 1 d G U P A -1
C1 C 0.4994(4) 0.72538(12) 0.62787(18) 0.055(2) Uani 0.5 1 d G U P A -1
C2 C 0.3611(4) 0.83433(11) 0.38222(19) 0.057(2) Uani 0.5 1 d G U P A -1
C3 C 0.4290(2) 0.55465(10) 0.34855(13) 0.043(2) Uani 0.5 1 d G U P A -1
C4 C 0.50255(17) 0.38438(10) 0.42577(10) 0.042(2) Uani 0.5 1 d G U P A -1
C5 C 0.58305(15) 0.31796(10) 0.57618(10) 0.0399(19) Uani 0.5 1 d G U P A -1
C6 C 0.5889(2) 0.41897(11) 0.65512(11) 0.042(2) Uani 0.5 1 d G U P A -1
C7 C 0.5142(3) 0.58717(11) 0.57697(14) 0.042(2) Uani 0.5 1 d G U P A -1
C8 C 0.4357(3) 0.65268(10) 0.42862(15) 0.045(2) Uani 0.5 1 d G U P A -1
C9 C 0.8359(8) 0.8327(6) 0.3147(8) 0.0744(15) Uani 1 1 d . . . . .
H9 H 0.8315 0.9140 0.3522 0.089 Uiso 1 1 calc R . . . .
C10 C 0.7601(10) 0.8791(8) 0.1647(9) 0.095(2) Uani 1 1 d . . . . .
H10 H 0.7094 0.9902 0.1039 0.114 Uiso 1 1 calc R . . . .
C11 C 0.7602(9) 0.7649(9) 0.1083(7) 0.0824(19) Uani 1 1 d . . . . .
H11 H 0.7078 0.7973 0.0095 0.099 Uiso 1 1 calc R . . . .
C12 C 0.8423(8) 0.4770(10) 0.1388(7) 0.0740(16) Uani 1 1 d . . . . .
H12 H 0.7904 0.5085 0.0399 0.089 Uiso 1 1 calc R . . . .
C13 C 0.9202(9) 0.3162(10) 0.2238(8) 0.0802(18) Uani 1 1 d . . . . .
H13 H 0.9217 0.2377 0.1833 0.096 Uiso 1 1 calc R . . . .
C14 C 0.9990(7) 0.2665(7) 0.3727(7) 0.0658(13) Uani 1 1 d . . . . .
H14 H 1.0518 0.1549 0.4299 0.079 Uiso 1 1 calc R . . . .
C15 C 0.9159(5) 0.6715(5) 0.4073(5) 0.0465(9) Uani 1 1 d . . . . .
C16 C 0.9189(5) 0.5486(5) 0.3486(5) 0.0433(8) Uani 1 1 d . . . . .
C17 C 1.0003(5) 0.3793(5) 0.4367(5) 0.0446(8) Uani 1 1 d . . . . .
C18 C 0.8386(6) 0.5968(7) 0.1973(5) 0.0579(11) Uani 1 1 d . . . . .

loop_
_atom_site_aniso_label
_atom_site_aniso_U_11
_atom_site_aniso_U_22
_atom_site_aniso_U_33
_atom_site_aniso_U_23
_atom_site_aniso_U_13
_atom_site_aniso_U_12
O3 0.106(6) 0.052(3) 0.085(4) -0.034(3) 0.002(4) -0.017(3)
O1 0.089(5) 0.080(5) 0.070(5) -0.055(4) 0.016(4) -0.040(4)
O2 0.081(5) 0.020(3) 0.033(3) 0.015(2) -0.009(3) 0.001(3)
Br1 0.104(2) 0.1008(17) 0.0766(19) -0.0383(13) -0.0194(13) -0.0220(13)
Br2 0.0728(7) 0.0663(7) 0.0796(9) -0.0561(6) 0.0140(6) -0.0308(5)
Br3 0.0764(7) 0.0249(5) 0.0687(9) -0.0044(5) -0.0017(6) 0.0007(4)
Br4 0.0626(9) 0.0751(10) 0.0385(9) -0.0072(7) -0.0043(6) -0.0299(7)
C1 0.062(5) 0.063(5) 0.063(4) -0.040(4) 0.011(3) -0.029(4)
C2 0.056(5) 0.043(4) 0.054(4) -0.010(3) -0.002(3) 0.001(3)
C3 0.038(5) 0.052(4) 0.046(4) -0.025(3) 0.003(4) -0.013(3)
C4 0.035(4) 0.046(3) 0.055(4) -0.031(3) 0.016(3) -0.013(3)
C5 0.037(4) 0.036(3) 0.051(4) -0.022(3) 0.011(3) -0.012(3)
C6 0.043(5) 0.043(3) 0.041(4) -0.017(3) 0.007(4) -0.014(3)
C7 0.050(5) 0.040(3) 0.045(4) -0.023(3) 0.002(4) -0.016(3)
C8 0.050(5) 0.037(3) 0.046(4) -0.016(3) 0.001(4) -0.009(3)
C9 0.082(4) 0.037(2) 0.088(4) -0.008(2) -0.014(3) -0.012(2)
C10 0.098(5) 0.055(3) 0.094(5) 0.015(3) -0.030(4) -0.020(3)
C11 0.079(4) 0.093(5) 0.053(3) 0.004(3) -0.015(3) -0.031(3)
C12 0.066(3) 0.121(5) 0.056(3) -0.048(3) 0.009(2) -0.039(3)
C13 0.074(3) 0.111(5) 0.094(4) -0.076(4) 0.012(3) -0.031(3)
C14 0.062(3) 0.062(3) 0.089(4) -0.049(3) 0.009(3) -0.013(2)
C15 0.046(2) 0.0369(18) 0.053(2) -0.0137(17) 0.0042(17) -0.0113(15)
C16 0.0395(18) 0.050(2) 0.0413(19) -0.0178(16) 0.0092(15) -0.0169(16)
C17 0.0411(19) 0.044(2) 0.053(2) -0.0247(18) 0.0098(16) -0.0132(16)
C18 0.051(2) 0.077(3) 0.043(2) -0.016(2) 0.0049(17) -0.024(2)

loop_
_atom_type_symbol
_atom_type_description
_atom_type_scat_dispersion_real
_atom_type_scat_dispersion_imag
_atom_type_scat_source
C C 0.0033 0.0016 'International Tables Vol C Tables 4.2.6.8 and 6.1.1.4'
H H 0.0000 0.0000 'International Tables Vol C Tables 4.2.6.8 and 6.1.1.4'
O O 0.0106 0.0060 'International Tables Vol C Tables 4.2.6.8 and 6.1.1.4'
Br Br -0.2901 2.4595 'International Tables Vol C Tables 4.2.6.8 and 6.1.1.4'

loop_
_geom_angle_atom_site_label_1
_geom_angle_atom_site_label_2
_geom_angle_atom_site_label_3
_geom_angle
_geom_angle_site_symmetry_3
C2 O3 C1 111.3 .
O3 C1 C7 106.2 .
O1 C1 O3 121.6 .
O1 C1 C7 132.2 .
O3 C2 C8 106.2 .
O2 C2 O3 121.4 .
O2 C2 C8 132.4 .
C4 C3 Br1 121.9 .
C8 C3 Br1 120.7 .
C8 C3 C4 117.4 .
C3 C4 Br2 119.5 .
C5 C4 Br2 119.8 .
C5 C4 C3 120.7 .
C4 C5 Br3 120.1 .
C4 C5 C6 121.1 .
C6 C5 Br3 118.8 .
C5 C6 Br4 122.0 .
C7 C6 Br4 120.7 .
C7 C6 C5 117.3 .
C6 C7 C1 130.3 .
C8 C7 C1 108.1 .
C8 C7 C6 121.7 .
C3 C8 C2 129.9 .
C7 C8 C2 108.2 .
C7 C8 C3 121.9 .
C10 C9 H9 119.0 .
C15 C9 H9 119.0 .
C15 C9 C10 122.0(6) .
C9 C10 H10 119.7 .
C11 C10 C9 120.6(5) .
C11 C10 H10 119.7 .
C10 C11 H11 119.7 .
C10 C11 C18 120.5(6) .
C18 C11 H11 119.7 .
C13 C12 H12 119.6 .
C13 C12 C18 120.7(5) .
C18 C12 H12 119.6 .
C12 C13 H13 119.8 .
C12 C13 C14 120.4(5) .
C14 C13 H13 119.8 .
C13 C14 H14 119.2 .
C17 C14 C13 121.6(5) .
C17 C14 H14 119.2 .
C9 C15 C16 118.1(5) .
C9 C15 C17 122.8(5) 2_766
C16 C15 C17 119.1(4) 2_766
C15 C16 C18 119.4(4) .
C17 C16 C15 121.6(4) .
C17 C16 C18 119.0(4) .
C14 C17 C15 122.0(4) 2_766
C14 C17 C16 118.6(4) .
C16 C17 C15 119.4(4) 2_766
C11 C18 C16 119.2(5) .
C12 C18 C11 121.1(5) .
C12 C18 C16 119.7(5) .

loop_
_geom_bond_atom_site_label_1
_geom_bond_atom_site_label_2
_geom_bond_distance
_geom_bond_site_symmetry_2
O3 C1 1.3955 .
O3 C2 1.3922 .
O1 C1 1.1736 .
O2 C2 1.1644 .
Br1 C3 1.8676 .
Br2 C4 1.8781 .
Br3 C5 1.8727 .
Br4 C6 1.8621 .
C1 C7 1.4891 .
C2 C8 1.4905 .
C3 C4 1.3979 .
C3 C8 1.3831 .
C4 C5 1.3958 .
C5 C6 1.3972 .
C6 C7 1.3850 .
C7 C8 1.3740 .
C9 H9 0.9300 .
C9 C10 1.403(10) .
C9 C15 1.368(6) .
C10 H10 0.9300 .
C10 C11 1.342(11) .
C11 H11 0.9300 .
C11 C18 1.404(9) .
C12 H12 0.9300 .
C12 C13 1.347(10) .
C12 C18 1.395(8) .
C13 H13 0.9300 .
C13 C14 1.398(9) .
C14 H14 0.9300 .
C14 C17 1.382(6) .
C15 C16 1.425(6) .
C15 C17 1.472(6) 2_766
C16 C17 1.414(6) .
C16 C18 1.427(6) .
C17 C15 1.472(6) 2_766

loop_
_geom_torsion_atom_site_label_1
_geom_torsion_atom_site_label_2
_geom_torsion_atom_site_label_3
_geom_torsion_atom_site_label_4
_geom_torsion
_geom_torsion_site_symmetry_1
_geom_torsion_site_symmetry_4
O3 C1 C7 C6 -177.8 . .
O3 C1 C7 C8 1.7 . .
O3 C2 C8 C3 180.0 . .
O3 C2 C8 C7 2.1 . .
O1 C1 C7 C6 1.9 . .
O1 C1 C7 C8 -178.7 . .
O2 C2 C8 C3 1.8 . .
O2 C2 C8 C7 -176.0 . .
Br1 C3 C4 Br2 -3.5 . .
Br1 C3 C4 C5 177.9 . .
Br1 C3 C8 C2 4.3 . .
Br1 C3 C8 C7 -178.2 . .
Br2 C4 C5 Br3 3.1 . .
Br2 C4 C5 C6 -177.2 . .
Br3 C5 C6 Br4 -2.6 . .
Br3 C5 C6 C7 178.7 . .
Br4 C6 C7 C1 1.3 . .
Br4 C6 C7 C8 -178.0 . .
C1 O3 C2 O2 177.4 . .
C1 O3 C2 C8 -1.1 . .
C1 C7 C8 C2 -2.3 . .
C1 C7 C8 C3 179.7 . .
C2 O3 C1 O1 -180.0 . .
C2 O3 C1 C7 -0.3 . .
C3 C4 C5 Br3 -178.3 . .
C3 C4 C5 C6 1.4 . .
C4 C3 C8 C2 -176.3 . .
C4 C3 C8 C7 1.2 . .
C4 C5 C6 Br4 177.7 . .
C4 C5 C6 C7 -1.0 . .
C5 C6 C7 C1 -180.0 . .
C5 C6 C7 C8 0.7 . .
C6 C7 C8 C2 177.2 . .
C6 C7 C8 C3 -0.9 . .
C8 C3 C4 Br2 177.1 . .
C8 C3 C4 C5 -1.5 . .
C9 C10 C11 C18 -1.0(11) . .
C9 C15 C16 C17 179.5(4) . .
C9 C15 C16 C18 -0.3(6) . .
C10 C9 C15 C16 -0.9(9) . .
C10 C9 C15 C17 178.6(6) . 2_766
C10 C11 C18 C12 -178.9(6) . .
C10 C11 C18 C16 -0.1(9) . .
C12 C13 C14 C17 -0.2(9) . .
C13 C12 C18 C11 179.0(6) . .
C13 C12 C18 C16 0.3(8) . .
C13 C14 C17 C15 -179.5(5) . 2_766
C13 C14 C17 C16 0.2(7) . .
C15 C9 C10 C11 1.6(11) . .
C15 C16 C17 C14 -179.8(4) . .
C15 C16 C17 C15 -0.1(6) . 2_766
C15 C16 C18 C11 0.8(7) . .
C15 C16 C18 C12 179.5(4) . .
C17 C15 C16 C17 0.1(6) 2_766 .
C17 C15 C16 C18 -179.7(4) 2_766 .
C17 C16 C18 C11 -179.0(4) . .
C17 C16 C18 C12 -0.3(6) . .
C18 C12 C13 C14 0.0(9) . .
C18 C16 C17 C14 0.0(6) . .
C18 C16 C17 C15 179.7(4) . 2_766
